data_2232778
loop_
_publ_author_name
'Wen, Bo'
'Hou, Guang-Feng'
'Yu, Ying-Hui'
'Gao, Jin-Sheng'

_publ_section_title
;
 1,1'-[(Biphenyl-4,4'-diyl)bis(methylene)]di-1<i>H</i>-imidazol-3-ium
 tetrachloridomercurate(II)
;
_journal_coeditor_code HY2485
_journal_issue 12
_journal_name_full 'Acta Crystallographica Section E'
_journal_page_first m1756
_journal_paper_doi 10.1107/S1600536811047374
_journal_volume 67
_journal_year 2011
_chemical_formula_iupac '(C20 H20 N4) [Hg Cl4]'
_chemical_formula_moiety 'C20 H20 N4 2+, Cl4 Hg 2-'
_chemical_formula_sum 'C20 H20 Cl4 Hg N4'
_chemical_formula_weight 658.79
_chemical_name_systematic
;
1,1'-[(Biphenyl-4,4'-diyl)bis(methylene)]di-1<i>H</i>-imidazol-3-ium
tetrachloridomercurate(II)
;
_space_group_IT_number 14
_symmetry_cell_setting monoclinic
_symmetry_space_group_name_Hall '-P 2ybc'
_symmetry_space_group_name_H-M 'P 1 21/c 1'
_atom_sites_solution_hydrogens geom
_atom_sites_solution_primary direct
_atom_sites_solution_secondary difmap
_audit_creation_method SHELXL-97
_cell_angle_alpha 90.00
_cell_angle_beta 92.62(3)
_cell_angle_gamma 90.00
_cell_formula_units_Z 4
_cell_length_a 8.9318(18)
_cell_length_b 15.347(3)
_cell_length_c 16.840(3)
_cell_measurement_reflns_used 15195
_cell_measurement_temperature 293(2)
_cell_measurement_theta_max 27.52
_cell_measurement_theta_min 3.25
_cell_volume 2306.0(8)
_computing_cell_refinement 'RAPID-AUTO (Rigaku, 1998)'
_computing_data_collection 'RAPID-AUTO (Rigaku, 1998)'
_computing_data_reduction 'CrystalStructure (Rigaku/MSC, 2002)'
_computing_molecular_graphics 'DIAMOND (Brandenburg, 1999)'
_computing_publication_material 'SHELXTL (Sheldrick, 2008)'
_computing_structure_refinement 'SHELXL97 (Sheldrick, 2008)'
_computing_structure_solution 'SHELXS97 (Sheldrick, 2008)'
_diffrn_ambient_temperature 293(2)
_diffrn_measured_fraction_theta_full 0.995
_diffrn_measured_fraction_theta_max 0.995
_diffrn_measurement_device_type 'Rigaku R-AXIS RAPID'
_diffrn_measurement_method '\w scan'
_diffrn_radiation_monochromator graphite
_diffrn_radiation_source 'rotation anode'
_diffrn_radiation_type MoK\a
_diffrn_radiation_wavelength 0.71073
_diffrn_reflns_av_R_equivalents 0.0464
_diffrn_reflns_av_sigmaI/netI 0.0393
_diffrn_reflns_limit_h_max 11
_diffrn_reflns_limit_h_min -10
_diffrn_reflns_limit_k_max 18
_diffrn_reflns_limit_k_min -19
_diffrn_reflns_limit_l_max 21
_diffrn_reflns_limit_l_min -21
_diffrn_reflns_number 22111
_diffrn_reflns_theta_full 27.48
_diffrn_reflns_theta_max 27.48
_diffrn_reflns_theta_min 3.25
_exptl_absorpt_coefficient_mu 7.152
_exptl_absorpt_correction_T_max 0.3059
_exptl_absorpt_correction_T_min 0.2797
_exptl_absorpt_correction_type multi-scan
_exptl_absorpt_process_details '(ABSCOR; Higashi, 1995)'
_exptl_crystal_colour colorless
_exptl_crystal_density_diffrn 1.898
_exptl_crystal_density_method 'not measured'
_exptl_crystal_description block
_exptl_crystal_F_000 1264
_exptl_crystal_size_max 0.24
_exptl_crystal_size_mid 0.23
_exptl_crystal_size_min 0.22
_refine_diff_density_max 0.976
_refine_diff_density_min -0.937
_refine_ls_extinction_coef 0.00514(18)
_refine_ls_extinction_expression Fc^*^=kFc[1+0.001xFc^2^\l^3^/sin(2\q)]^-1/4^
_refine_ls_extinction_method 'SHELXL97 (Sheldrick, 2008)'
_refine_ls_goodness_of_fit_ref 1.025
_refine_ls_hydrogen_treatment mixed
_refine_ls_matrix_type full
_refine_ls_number_parameters 269
_refine_ls_number_reflns 5260
_refine_ls_number_restraints 2
_refine_ls_restrained_S_all 1.025
_refine_ls_R_factor_all 0.0521
_refine_ls_R_factor_gt 0.0322
_refine_ls_shift/su_max 0.000
_refine_ls_shift/su_mean 0.000
_refine_ls_structure_factor_coef Fsqd
_refine_ls_weighting_details 'calc w=1/[\s^2^(Fo^2^)+(0.0184P)^2^+2.3484P] where P=(Fo^2^+2Fc^2^)/3'
_refine_ls_weighting_scheme calc
_refine_ls_wR_factor_gt 0.0618
_refine_ls_wR_factor_ref 0.0682
_reflns_number_gt 3913
_reflns_number_total 5260
_reflns_threshold_expression I>2\s(I)
_cod_data_source_file hy2485.cif
_cod_data_source_block I
_cod_original_sg_symbol_H-M 'P 21/c'
_cod_database_code 2232778
_cod_database_fobs_code 2232778

loop_
_symmetry_equiv_pos_as_xyz
'x, y, z'
'-x, y+1/2, -z+1/2'
'-x, -y, -z'
'x, -y-1/2, z-1/2'

loop_
_atom_site_type_symbol
_atom_site_label
_atom_site_fract_x
_atom_site_fract_y
_atom_site_fract_z
_atom_site_U_iso_or_equiv
_atom_site_adp_type
_atom_site_calc_flag
_atom_site_refinement_flags
_atom_site_occupancy
_atom_site_symmetry_multiplicity
C C1 0.1318(11) 1.0186(5) -0.3528(4) 0.117(3) Uani d . 1 1
H H1 0.0501 0.9947 -0.3813 0.140 Uiso calc R 1 1
C C2 0.1321(6) 1.0519(4) -0.2798(3) 0.0855(17) Uani d . 1 1
H H2 0.0506 1.0551 -0.2474 0.103 Uiso calc R 1 1
C C3 0.3553(6) 1.0636(3) -0.3221(3) 0.0712(14) Uani d . 1 1
H H3 0.4566 1.0765 -0.3252 0.085 Uiso calc R 1 1
C C4 0.3225(6) 1.1204(3) -0.1864(3) 0.0621(12) Uani d . 1 1
H H4A 0.2678 1.1743 -0.1795 0.074 Uiso calc R 1 1
H H4B 0.4280 1.1347 -0.1883 0.074 Uiso calc R 1 1
C C5 0.2996(5) 1.0618(3) -0.1164(2) 0.0489(9) Uani d . 1 1
C C6 0.3775(5) 0.9845(3) -0.1082(2) 0.0494(10) Uani d . 1 1
H H6 0.4405 0.9672 -0.1478 0.059 Uiso calc R 1 1
C C7 0.3633(4) 0.9323(2) -0.0421(2) 0.0433(9) Uani d . 1 1
H H7 0.4160 0.8801 -0.0379 0.052 Uiso calc R 1 1
C C8 0.2708(4) 0.9572(2) 0.0182(2) 0.0395(8) Uani d . 1 1
C C9 0.1902(5) 1.0336(3) 0.0087(2) 0.0517(10) Uani d . 1 1
H H9 0.1257 1.0506 0.0476 0.062 Uiso calc R 1 1
C C10 0.2040(5) 1.0850(3) -0.0577(3) 0.0571(11) Uani d . 1 1
H H10 0.1482 1.1360 -0.0631 0.068 Uiso calc R 1 1
C C11 0.2651(4) 0.9048(3) 0.0920(2) 0.0409(8) Uani d . 1 1
C C12 0.2847(4) 0.8145(3) 0.0914(2) 0.0481(9) Uani d . 1 1
H H12 0.2986 0.7860 0.0435 0.058 Uiso calc R 1 1
C C13 0.2837(4) 0.7670(3) 0.1610(3) 0.0543(11) Uani d . 1 1
H H13 0.2961 0.7069 0.1591 0.065 Uiso calc R 1 1
C C14 0.2648(4) 0.8067(3) 0.2333(3) 0.0555(11) Uani d . 1 1
C C15 0.2461(5) 0.8959(3) 0.2345(3) 0.0575(11) Uani d . 1 1
H H15 0.2340 0.9241 0.2827 0.069 Uiso calc R 1 1
C C16 0.2449(4) 0.9439(3) 0.1652(2) 0.0507(10) Uani d . 1 1
H H16 0.2303 1.0039 0.1674 0.061 Uiso calc R 1 1
C C17 0.2680(5) 0.7536(4) 0.3091(3) 0.0738(15) Uani d . 1 1
H H17A 0.3061 0.6957 0.2986 0.089 Uiso calc R 1 1
H H17B 0.3351 0.7809 0.3486 0.089 Uiso calc R 1 1
C C18 -0.0065(5) 0.7105(3) 0.3035(3) 0.0578(11) Uani d . 1 1
H H18 -0.0115 0.6846 0.2535 0.069 Uiso calc R 1 1
C C19 -0.1192(6) 0.7189(3) 0.3521(3) 0.0702(13) Uani d . 1 1
H H19 -0.2171 0.6996 0.3425 0.084 Uiso calc R 1 1
C C20 0.0762(7) 0.7775(3) 0.4100(3) 0.0679(14) Uani d . 1 1
H H20 0.1380 0.8065 0.4472 0.082 Uiso calc R 1 1
Cl Cl1 0.69235(14) 0.46688(7) 0.05336(7) 0.0659(3) Uani d . 1 1
Cl Cl2 0.58278(14) 0.62872(8) 0.22325(7) 0.0724(3) Uani d . 1 1
Cl Cl3 0.94394(12) 0.67508(8) 0.09563(7) 0.0640(3) Uani d . 1 1
Cl Cl4 0.58329(12) 0.71468(7) -0.02401(7) 0.0606(3) Uani d . 1 1
Hg Hg1 0.67130(2) 0.626552(12) 0.089746(11) 0.06180(9) Uani d . 1 1
N N1 0.2722(4) 1.0801(2) -0.26138(18) 0.0456(7) Uani d . 1 1
N N2 0.2709(9) 1.0261(3) -0.3772(3) 0.1021(19) Uani d D 1 1
H H21 0.294(8) 1.011(5) -0.4267(18) 0.153 Uiso d D 1 1
N N3 0.1169(4) 0.7466(2) 0.34045(19) 0.0512(8) Uani d . 1 1
N N4 -0.0658(6) 0.7599(3) 0.4169(3) 0.0741(12) Uani d D 1 1
H H41 -0.116(6) 0.772(4) 0.461(2) 0.111 Uiso d D 1 1

loop_
_atom_site_aniso_label
_atom_site_aniso_U_11
_atom_site_aniso_U_22
_atom_site_aniso_U_33
_atom_site_aniso_U_12
_atom_site_aniso_U_13
_atom_site_aniso_U_23
C1 0.172(8) 0.099(5) 0.073(5) -0.059(5) -0.052(5) 0.018(4)
C2 0.072(3) 0.117(5) 0.067(4) -0.037(3) -0.011(3) 0.019(3)
C3 0.084(3) 0.083(3) 0.049(3) 0.012(3) 0.018(3) 0.015(3)
C4 0.088(3) 0.055(2) 0.043(2) -0.022(2) -0.006(2) 0.005(2)
C5 0.065(3) 0.047(2) 0.035(2) -0.010(2) -0.0025(18) 0.0011(17)
C6 0.058(2) 0.059(2) 0.032(2) -0.003(2) 0.0072(18) -0.0039(18)
C7 0.055(2) 0.0415(19) 0.033(2) 0.0007(18) 0.0055(17) -0.0010(16)
C8 0.0410(19) 0.047(2) 0.0307(19) -0.0056(17) -0.0004(15) -0.0031(16)
C9 0.061(2) 0.054(2) 0.040(2) 0.004(2) 0.0092(19) -0.0026(19)
C10 0.079(3) 0.044(2) 0.049(3) 0.008(2) -0.001(2) 0.0016(19)
C11 0.0353(18) 0.051(2) 0.036(2) -0.0043(17) 0.0016(15) 0.0027(17)
C12 0.048(2) 0.054(2) 0.042(2) -0.0058(19) 0.0026(17) -0.0002(19)
C13 0.047(2) 0.049(2) 0.066(3) -0.0046(19) -0.003(2) 0.015(2)
C14 0.038(2) 0.083(3) 0.046(3) -0.003(2) 0.0025(18) 0.019(2)
C15 0.053(2) 0.084(3) 0.036(2) -0.005(2) 0.0055(18) 0.004(2)
C16 0.054(2) 0.061(2) 0.038(2) -0.003(2) 0.0090(18) -0.0001(19)
C17 0.054(3) 0.104(4) 0.063(3) -0.001(3) 0.002(2) 0.037(3)
C18 0.070(3) 0.064(3) 0.039(2) -0.009(2) 0.004(2) -0.001(2)
C19 0.070(3) 0.072(3) 0.070(4) -0.009(3) 0.021(3) 0.015(3)
C20 0.115(4) 0.053(3) 0.035(2) -0.015(3) -0.012(3) 0.006(2)
Cl1 0.0927(8) 0.0514(6) 0.0534(7) 0.0033(6) 0.0018(6) 0.0077(5)
Cl2 0.0760(7) 0.0845(8) 0.0583(7) 0.0128(7) 0.0199(6) 0.0173(6)
Cl3 0.0560(6) 0.0860(8) 0.0501(6) -0.0079(6) 0.0026(5) 0.0116(6)
Cl4 0.0604(6) 0.0569(6) 0.0644(7) 0.0064(5) 0.0020(5) 0.0076(5)
Hg1 0.06837(13) 0.05743(12) 0.06077(13) -0.00271(9) 0.01554(9) 0.00682(9)
N1 0.0541(19) 0.0468(18) 0.0357(18) -0.0079(16) 0.0010(15) 0.0042(14)
N2 0.198(6) 0.069(3) 0.038(3) 0.018(4) 0.000(4) -0.001(2)
N3 0.060(2) 0.064(2) 0.0296(18) -0.0103(17) 0.0025(15) 0.0118(16)
N4 0.106(4) 0.066(3) 0.053(3) 0.000(3) 0.034(2) 0.011(2)

loop_
_atom_type_symbol
_atom_type_description
_atom_type_scat_dispersion_real
_atom_type_scat_dispersion_imag
_atom_type_scat_source
C C 0.0033 0.0016 'International Tables Vol C Tables 4.2.6.8 and 6.1.1.4'
H H 0.0000 0.0000 'International Tables Vol C Tables 4.2.6.8 and 6.1.1.4'
N N 0.0061 0.0033 'International Tables Vol C Tables 4.2.6.8 and 6.1.1.4'
Cl Cl 0.1484 0.1585 'International Tables Vol C Tables 4.2.6.8 and 6.1.1.4'
Hg Hg -2.3894 9.2266 'International Tables Vol C Tables 4.2.6.8 and 6.1.1.4'

loop_
_geom_angle_atom_site_label_1
_geom_angle_atom_site_label_2
_geom_angle_atom_site_label_3
_geom_angle
N2 C1 C2 106.8(6)
N2 C1 H1 126.6
C2 C1 H1 126.6
C1 C2 N1 107.4(6)
C1 C2 H2 126.3
N1 C2 H2 126.3
N2 C3 N1 108.1(5)
N2 C3 H3 126.0
N1 C3 H3 126.0
N1 C4 C5 112.1(3)
N1 C4 H4A 109.2
C5 C4 H4A 109.2
N1 C4 H4B 109.2
C5 C4 H4B 109.2
H4A C4 H4B 107.9
C6 C5 C10 118.4(4)
C6 C5 C4 120.5(4)
C10 C5 C4 121.1(4)
C5 C6 C7 121.0(4)
C5 C6 H6 119.5
C7 C6 H6 119.5
C6 C7 C8 120.6(4)
C6 C7 H7 119.7
C8 C7 H7 119.7
C9 C8 C7 118.2(3)
C9 C8 C11 121.3(3)
C7 C8 C11 120.5(3)
C10 C9 C8 121.0(4)
C10 C9 H9 119.5
C8 C9 H9 119.5
C9 C10 C5 120.9(4)
C9 C10 H10 119.5
C5 C10 H10 119.5
C16 C11 C12 117.2(4)
C16 C11 C8 121.3(3)
C12 C11 C8 121.5(3)
C13 C12 C11 120.7(4)
C13 C12 H12 119.6
C11 C12 H12 119.6
C14 C13 C12 121.5(4)
C14 C13 H13 119.2
C12 C13 H13 119.2
C15 C14 C13 118.1(4)
C15 C14 C17 121.4(4)
C13 C14 C17 120.5(4)
C14 C15 C16 120.9(4)
C14 C15 H15 119.5
C16 C15 H15 119.5
C15 C16 C11 121.5(4)
C15 C16 H16 119.3
C11 C16 H16 119.3
N3 C17 C14 111.0(4)
N3 C17 H17A 109.4
C14 C17 H17A 109.4
N3 C17 H17B 109.4
C14 C17 H17B 109.4
H17A C17 H17B 108.0
C19 C18 N3 107.4(4)
C19 C18 H18 126.3
N3 C18 H18 126.3
N4 C19 C18 107.3(5)
N4 C19 H19 126.3
C18 C19 H19 126.3
N4 C20 N3 108.1(4)
N4 C20 H20 126.0
N3 C20 H20 126.0
Cl2 Hg1 Cl4 127.87(4)
Cl2 Hg1 Cl1 105.61(4)
Cl4 Hg1 Cl1 111.72(4)
Cl2 Hg1 Cl3 108.24(5)
Cl4 Hg1 Cl3 98.13(4)
Cl1 Hg1 Cl3 102.18(4)
C3 N1 C2 108.1(4)
C3 N1 C4 126.3(4)
C2 N1 C4 125.6(4)
C3 N2 C1 109.7(5)
C3 N2 H21 129(5)
C1 N2 H21 121(5)
C20 N3 C18 107.5(4)
C20 N3 C17 125.5(4)
C18 N3 C17 127.0(4)
C20 N4 C19 109.7(4)
C20 N4 H41 123(4)
C19 N4 H41 127(4)

loop_
_geom_bond_atom_site_label_1
_geom_bond_atom_site_label_2
_geom_bond_distance
C1 N2 1.332(9)
C1 C2 1.332(9)
C1 H1 0.9300
C2 N1 1.346(6)
C2 H2 0.9300
C3 N2 1.302(8)
C3 N1 1.316(5)
C3 H3 0.9300
C4 N1 1.459(5)
C4 C5 1.504(5)
C4 H4A 0.9700
C4 H4B 0.9700
C5 C6 1.379(6)
C5 C10 1.383(6)
C6 C7 1.382(5)
C6 H6 0.9300
C7 C8 1.391(5)
C7 H7 0.9300
C8 C9 1.382(5)
C8 C11 1.484(5)
C9 C10 1.378(6)
C9 H9 0.9300
C10 H10 0.9300
C11 C16 1.389(5)
C11 C12 1.398(6)
C12 C13 1.380(5)
C12 H12 0.9300
C13 C14 1.379(6)
C13 H13 0.9300
C14 C15 1.379(6)
C14 C17 1.513(6)
C15 C16 1.381(6)
C15 H15 0.9300
C16 H16 0.9300
C17 N3 1.476(5)
C17 H17A 0.9700
C17 H17B 0.9700
C18 C19 1.332(6)
C18 N3 1.359(5)
C18 H18 0.9300
C19 N4 1.329(7)
C19 H19 0.9300
C20 N4 1.307(7)
C20 N3 1.329(5)
C20 H20 0.9300
Cl1 Hg1 2.5350(12)
Cl2 Hg1 2.4173(13)
Cl3 Hg1 2.5441(12)
Cl4 Hg1 2.4452(12)
N2 H21 0.900(10)
N4 H41 0.900(10)

loop_
_geom_hbond_atom_site_label_D
_geom_hbond_atom_site_label_H
_geom_hbond_atom_site_label_A
_geom_hbond_site_symmetry_A
_geom_hbond_distance_DH
_geom_hbond_distance_HA
_geom_hbond_distance_DA
_geom_hbond_angle_DHA
N2 H21 Cl1 2_654 0.900(10) 2.245(18) 3.134(5) 170(7)
N4 H41 Cl3 4_476 0.900(10) 2.45(4) 3.168(5) 137(5)
